data_1571777
loop_
_publ_author_name
'Qin, Hui-Yu'
'Zhang, Bing-Guang'
'Sun, Qiao-Zhen'

_publ_section_title
;
 Poly[[{\m2-5-[(dimethylamino)(thioxo)methoxy]benzene-1,3-dicarboxylato-\k4
 O 1,O 1&#x2032;:O 3,O 3&#x2032;}(\m2-4,4&#x2032;-dipyridylamine-\k2 N 4:N
 4&#x2032;)cobalt(II)] dimethylformamide hemisolvate monohydrate]
;
_journal_coeditor_code WM4212
_journal_issue 6
_journal_name_full IUCrData
_journal_paper_doi 10.1107/S2414314624004899
_journal_volume 9
_journal_year 2024
_chemical_formula_iupac '[Co (C11 H9 N1 O5 S1) (C10 H9 N3)], 0.5C3 H7 N O, H2 O'
_chemical_formula_moiety 'C21 H18 Co1 N4 O5 S1, 0.5(C3 H7 N O), H2 O'
_chemical_formula_sum 'C22.5 H23.5 Co N4.5 O6.5 S'
_chemical_formula_weight 551.95
_chemical_name_systematic
;Poly[[{\m~2~-5-[(dimethylamino)(thioxo)methoxy]benzene-1,3-dicarboxylato-\k^4^<i>O</i>^1^,<i>O</i>^1'^:<i>O</i>^3^,<i>O</i>^3'^}(\m~2-~4,4'-dipyridylamine-\k^2^<i>N</i>^4^:<i>N</i>^4'^)cobalt(II)]
dimethylformamide hemisolvate monohydrate]
;
_space_group_crystal_system monoclinic
_space_group_IT_number 14
_space_group_name_Hall '-P 2yn'
_space_group_name_H-M_alt 'P 1 21/n 1'
_atom_sites_solution_hydrogens mixed
_atom_sites_solution_primary dual
_audit_creation_method
;
Olex2 1.5
(compiled 2024.02.16 svn.r378c4104 for OlexSys, GUI svn.r6928)
;
_cell_angle_alpha 90
_cell_angle_beta 103.485(4)
_cell_angle_gamma 90
_cell_formula_units_Z 4
_cell_length_a 11.2451(14)
_cell_length_b 14.4734(17)
_cell_length_c 15.232(2)
_cell_measurement_reflns_used 4852
_cell_measurement_temperature 298.0
_cell_measurement_theta_max 26.309
_cell_measurement_theta_min 2.922
_cell_volume 2410.7(5)
_computing_cell_refinement
;
SAINT (Bruker, 2015)
;
_computing_data_collection
;
APEX2 (Bruker, 2015)
;
_computing_data_reduction
;
SAINT (Bruker, 2015)
;
_computing_molecular_graphics
;
Olex2 (Dolomanov <i>et al.</i>,  2009), XP (Sheldrick, 2008)
;
_computing_publication_material
;
publCIF (Westrip, 2010)
;
_computing_structure_refinement
;
SHELXL (Sheldrick, 2015b)
;
_computing_structure_solution
;
<i>SHELXT</i> (Sheldrick, 2015a)
;
_diffrn_ambient_temperature 298.0
_diffrn_measured_fraction_theta_full 0.993
_diffrn_measured_fraction_theta_max 0.993
_diffrn_measurement_device_type 'Bruker APEXII CCD'
_diffrn_measurement_method '\f and \w scans'
_diffrn_radiation_type MoK\a
_diffrn_radiation_wavelength 0.71073
_diffrn_reflns_av_R_equivalents 0.0685
_diffrn_reflns_av_unetI/netI 0.0532
_diffrn_reflns_limit_h_max 13
_diffrn_reflns_limit_h_min -13
_diffrn_reflns_limit_k_max 17
_diffrn_reflns_limit_k_min -17
_diffrn_reflns_limit_l_max 18
_diffrn_reflns_limit_l_min -18
_diffrn_reflns_number 21131
_diffrn_reflns_theta_full 25.242
_diffrn_reflns_theta_max 26.021
_diffrn_reflns_theta_min 2.479
_diffrn_standards_number 0
_exptl_absorpt_coefficient_mu 0.849
_exptl_absorpt_correction_T_max 0.7454
_exptl_absorpt_correction_T_min 0.6430
_exptl_absorpt_correction_type multi-scan
_exptl_absorpt_process_details
;
<i>(SADABS</i>; Krause <i>et al.</i>, 2015)
;
_exptl_crystal_colour purple
_exptl_crystal_density_diffrn 1.521
_exptl_crystal_description prism
_exptl_crystal_F_000 1140
_exptl_crystal_size_max 0.32
_exptl_crystal_size_mid 0.20
_exptl_crystal_size_min 0.18
_refine_diff_density_max 0.759
_refine_diff_density_min -0.421
_refine_ls_extinction_method none
_refine_ls_goodness_of_fit_ref 1.036
_refine_ls_hydrogen_treatment constr
_refine_ls_matrix_type full
_refine_ls_number_parameters 355
_refine_ls_number_reflns 4711
_refine_ls_number_restraints 64
_refine_ls_restrained_S_all 1.059
_refine_ls_R_factor_all 0.0898
_refine_ls_R_factor_gt 0.0531
_refine_ls_shift/su_max 0.001
_refine_ls_shift/su_mean 0.000
_refine_ls_structure_factor_coef Fsqd
_refine_ls_weighting_details 'w=1/[\s^2^(Fo^2^)+(0.0742P)^2^+2.1129P] where P=(Fo^2^+2Fc^2^)/3'
_refine_ls_weighting_scheme calc
_refine_ls_wR_factor_gt 0.1290
_refine_ls_wR_factor_ref 0.1495
_reflns_number_gt 3216
_reflns_number_total 4711
_reflns_threshold_expression 'I > 2\s(I)'
_cod_data_source_file wm4212.cif
_cod_data_source_block I
_cod_original_sg_symbol_H-M 'P 21/n'
_cod_database_code 1571777
_shelx_space_group_comment
;
The symmetry employed for this shelxl refinement is uniquely defined
by the following loop, which should always be used as a source of
symmetry information in preference to the above space-group names.
They are only intended as comments.
;

loop_
_space_group_symop_operation_xyz
'x, y, z'
'-x+1/2, y+1/2, -z+1/2'
'-x, -y, -z'
'x-1/2, -y-1/2, z-1/2'

loop_
_atom_site_type_symbol
_atom_site_label
_atom_site_fract_x
_atom_site_fract_y
_atom_site_fract_z
_atom_site_U_iso_or_equiv
_atom_site_adp_type
_atom_site_calc_flag
_atom_site_occupancy
_atom_site_disorder_assembly
_atom_site_disorder_group
Co Co1 0.73927(5) 0.60696(3) 0.44875(3) 0.03359(18) Uani d 1 . .
S S1 0.21293(14) 0.44589(10) 0.06254(10) 0.0733(4) Uani d 1 . .
O O1 0.5793(2) 0.53436(19) 0.38364(19) 0.0461(7) Uani d 1 . .
O O2 0.7529(3) 0.4927(2) 0.3548(2) 0.0535(8) Uani d 1 . .
O O3 0.2652(2) 0.32239(19) 0.19296(19) 0.0456(7) Uani d 1 . .
O O4 0.5950(3) 0.18067(18) 0.05399(18) 0.0460(7) Uani d 1 . .
O O5 0.7602(3) 0.2134(2) 0.15532(19) 0.0510(8) Uani d 1 . .
N N1 0.0682(3) 0.3554(2) 0.1501(2) 0.0469(9) Uani d 1 . .
N N2 0.8119(3) 0.5239(2) 0.5610(2) 0.0372(7) Uani d 1 . .
N N3 0.9644(3) 0.3791(2) 0.8000(2) 0.0412(8) Uani d 1 . .
H H3 1.042657 0.385181 0.814726 0.049 Uiso calc 1 . .
N N4 0.8350(3) 0.2025(2) 0.9750(2) 0.0393(8) Uani d 1 . .
C C1 0.6393(4) 0.4844(2) 0.3406(2) 0.0349(8) Uani d 1 . .
C C2 0.5745(3) 0.4151(2) 0.2733(2) 0.0327(8) Uani d 1 . .
C C3 0.4479(4) 0.4062(2) 0.2574(3) 0.0366(9) Uani d 1 . .
H H3A 0.403355 0.444495 0.286860 0.044 Uiso calc 1 . .
C C4 0.3893(3) 0.3402(3) 0.1975(3) 0.0372(9) Uani d 1 . .
C C5 0.1790(4) 0.3741(3) 0.1362(3) 0.0440(10) Uani d 1 . .
C C6 -0.0385(4) 0.4035(3) 0.0981(3) 0.0567(12) Uani d 1 . .
H H6A -0.061594 0.451505 0.134299 0.085 Uiso calc 1 . .
H H6B -0.104911 0.360578 0.080358 0.085 Uiso calc 1 . .
H H6C -0.019640 0.430104 0.045232 0.085 Uiso calc 1 . .
C C7 0.0470(4) 0.2900(4) 0.2157(4) 0.0664(14) Uani d 1 . .
H H7A 0.071609 0.229571 0.200946 0.100 Uiso calc 1 . .
H H7B -0.038419 0.289331 0.215602 0.100 Uiso calc 1 . .
H H7C 0.093632 0.307415 0.274533 0.100 Uiso calc 1 . .
C C8 0.4527(4) 0.2843(3) 0.1506(3) 0.0376(9) Uani d 1 . .
H H8 0.411067 0.242145 0.108353 0.045 Uiso calc 1 . .
C C9 0.5783(3) 0.2916(2) 0.1671(2) 0.0331(8) Uani d 1 . .
C C10 0.6488(4) 0.2256(2) 0.1232(2) 0.0359(9) Uani d 1 . .
C C11 0.6394(3) 0.3569(2) 0.2289(2) 0.0328(8) Uani d 1 . .
H H11 0.724132 0.361467 0.240303 0.039 Uiso calc 1 . .
C C12 0.9316(4) 0.5240(3) 0.6018(3) 0.0432(10) Uani d 1 . .
H H12 0.983755 0.557585 0.574663 0.052 Uiso calc 1 . .
C C13 0.9820(4) 0.4786(3) 0.6798(3) 0.0419(9) Uani d 1 . .
H H13 1.065719 0.482183 0.704535 0.050 Uiso calc 1 . .
C C14 0.9069(4) 0.4261(2) 0.7228(2) 0.0359(9) Uani d 1 . .
C C15 0.9165(4) 0.3234(2) 0.8576(2) 0.0374(9) Uani d 1 . .
C C16 0.7984(4) 0.3275(3) 0.8688(2) 0.0418(9) Uani d 1 . .
H H16 0.743752 0.371028 0.837599 0.050 Uiso calc 1 . .
C C17 0.7625(4) 0.2660(3) 0.9269(2) 0.0418(9) Uani d 1 . .
H H17 0.682131 0.269181 0.932704 0.050 Uiso calc 1 . .
C C18 0.9509(4) 0.2020(3) 0.9670(3) 0.0459(10) Uani d 1 . .
H H18 1.004311 0.159659 1.001410 0.055 Uiso calc 1 . .
C C19 0.9959(4) 0.2596(3) 0.9116(3) 0.0441(10) Uani d 1 . .
H H19 1.077847 0.256815 0.909575 0.053 Uiso calc 1 . .
C C20 0.7837(4) 0.4238(3) 0.6808(3) 0.0439(10) Uani d 1 . .
H H20 0.729663 0.389357 0.705490 0.053 Uiso calc 1 . .
C C21 0.7419(4) 0.4728(3) 0.6025(3) 0.0414(9) Uani d 1 . .
H H21 0.658501 0.470415 0.576267 0.050 Uiso calc 1 . .
O O6 1.2102(17) 0.3656(14) 0.8304(14) 0.116(6) Uani d 0.5 A -1
O O7 0.3470(7) 0.2021(5) -0.0692(5) 0.090(3) Uani d 0.5 B 1
H H7D 0.414831 0.198915 -0.032112 0.135 Uiso d 0.5 B 1
H H7E 0.317801 0.146795 -0.086502 0.135 Uiso d 0.5 B 1
C C23 1.4935(17) 0.4546(13) 0.9452(13) 0.199(8) Uani d 0.5 A -1
H H23A 1.466619 0.517120 0.949026 0.298 Uiso d 0.5 A -1
H H23B 1.561309 0.453770 0.916886 0.298 Uiso d 0.5 A -1
H H23C 1.518269 0.428940 1.004746 0.298 Uiso d 0.5 A -1
N N5 1.4060(15) 0.4024(12) 0.8994(13) 0.189(6) Uani d 0.5 A -1
C C22 1.2767(15) 0.4296(13) 0.8683(16) 0.166(6) Uani d 0.5 A -1
H H22 1.247808 0.488525 0.876167 0.199 Uiso calc 0.5 A -1
C C24 1.424(2) 0.3087(13) 0.8792(19) 0.237(9) Uani d 0.5 A -1
H H24A 1.509290 0.297487 0.884281 0.356 Uiso calc 0.5 A -1
H H24B 1.379160 0.295245 0.818744 0.356 Uiso calc 0.5 A -1
H H24C 1.394999 0.269661 0.920830 0.356 Uiso calc 0.5 A -1
O O8 1.2362(15) 0.3812(15) 0.8331(9) 0.109(6) Uani d 0.5 A 1
H H8A 1.283550 0.349024 0.876365 0.164 Uiso d 0.5 A 1
H H8B 1.255520 0.363564 0.785015 0.164 Uiso d 0.5 A 1

loop_
_atom_site_aniso_label
_atom_site_aniso_U_11
_atom_site_aniso_U_22
_atom_site_aniso_U_33
_atom_site_aniso_U_12
_atom_site_aniso_U_13
_atom_site_aniso_U_23
Co1 0.0496(3) 0.0268(3) 0.0268(3) -0.0025(2) 0.0137(2) -0.0018(2)
S1 0.0705(9) 0.0671(9) 0.0750(9) 0.0037(7) 0.0023(7) 0.0295(7)
O1 0.0447(16) 0.0435(16) 0.0524(17) -0.0023(13) 0.0158(14) -0.0207(13)
O2 0.0431(18) 0.071(2) 0.0508(18) -0.0167(15) 0.0189(14) -0.0265(15)
O3 0.0296(15) 0.0517(16) 0.0523(17) 0.0015(12) 0.0033(13) 0.0137(13)
O4 0.0552(18) 0.0390(15) 0.0452(16) -0.0038(13) 0.0146(14) -0.0154(13)
O5 0.0505(19) 0.0645(19) 0.0398(16) 0.0128(15) 0.0140(14) -0.0109(14)
N1 0.035(2) 0.049(2) 0.049(2) 0.0063(16) -0.0050(16) -0.0034(17)
N2 0.053(2) 0.0305(16) 0.0321(16) -0.0019(15) 0.0178(15) 0.0024(13)
N3 0.055(2) 0.0375(18) 0.0328(17) -0.0046(15) 0.0133(15) 0.0085(14)
N4 0.062(2) 0.0301(16) 0.0278(16) -0.0028(15) 0.0155(15) 0.0016(13)
C1 0.044(2) 0.0323(19) 0.0303(19) -0.0057(17) 0.0131(17) -0.0028(15)
C2 0.035(2) 0.0322(19) 0.0317(19) -0.0007(15) 0.0100(16) -0.0002(15)
C3 0.040(2) 0.033(2) 0.039(2) 0.0070(16) 0.0119(17) -0.0028(16)
C4 0.034(2) 0.039(2) 0.037(2) 0.0013(17) 0.0052(17) 0.0078(17)
C5 0.046(3) 0.037(2) 0.040(2) 0.0086(18) -0.0076(19) -0.0092(17)
C6 0.043(3) 0.057(3) 0.059(3) 0.015(2) -0.010(2) -0.011(2)
C7 0.045(3) 0.078(3) 0.076(3) 0.000(2) 0.013(2) 0.015(3)
C8 0.042(2) 0.034(2) 0.034(2) -0.0048(17) 0.0021(17) -0.0014(16)
C9 0.039(2) 0.0337(19) 0.0284(18) -0.0011(16) 0.0120(16) -0.0033(15)
C10 0.046(2) 0.0316(19) 0.033(2) -0.0005(17) 0.0148(18) 0.0021(16)
C11 0.032(2) 0.0368(19) 0.0307(19) -0.0009(16) 0.0091(15) -0.0024(16)
C12 0.052(3) 0.042(2) 0.043(2) -0.0035(19) 0.025(2) 0.0106(18)
C13 0.046(2) 0.043(2) 0.042(2) -0.0049(18) 0.0210(19) 0.0059(18)
C14 0.053(2) 0.0265(18) 0.0313(19) 0.0003(17) 0.0167(18) -0.0002(15)
C15 0.058(3) 0.0304(19) 0.0250(18) -0.0051(18) 0.0122(17) -0.0012(15)
C16 0.059(3) 0.036(2) 0.031(2) -0.0003(19) 0.0096(18) 0.0046(16)
C17 0.051(3) 0.040(2) 0.034(2) -0.0045(19) 0.0088(18) 0.0073(17)
C18 0.066(3) 0.034(2) 0.040(2) 0.015(2) 0.018(2) 0.0077(17)
C19 0.057(3) 0.041(2) 0.040(2) 0.007(2) 0.022(2) 0.0036(18)
C20 0.058(3) 0.041(2) 0.036(2) -0.014(2) 0.0167(19) 0.0061(17)
C21 0.049(2) 0.039(2) 0.036(2) -0.0113(18) 0.0098(18) 0.0028(17)
O6 0.134(10) 0.108(8) 0.110(9) 0.001(7) 0.031(7) -0.003(6)
O7 0.085(6) 0.075(5) 0.084(5) 0.023(4) -0.034(4) -0.032(4)
C23 0.166(13) 0.206(13) 0.211(14) -0.064(11) 0.018(11) 0.087(11)
N5 0.190(8) 0.193(8) 0.179(8) 0.003(7) 0.031(7) 0.030(7)
C22 0.168(9) 0.169(8) 0.161(8) 0.002(7) 0.040(7) 0.020(7)
C24 0.233(14) 0.249(15) 0.219(14) 0.067(13) 0.034(12) -0.036(13)
O8 0.100(9) 0.192(16) 0.034(5) -0.055(9) 0.013(5) 0.020(7)

loop_
_atom_type_symbol
_atom_type_description
_atom_type_scat_dispersion_real
_atom_type_scat_dispersion_imag
_atom_type_scat_source
C C 0.0033 0.0016 'International Tables Vol C Tables 4.2.6.8 and 6.1.1.4'
H H 0.0000 0.0000 'International Tables Vol C Tables 4.2.6.8 and 6.1.1.4'
Co Co 0.3494 0.9721 'International Tables Vol C Tables 4.2.6.8 and 6.1.1.4'
N N 0.0061 0.0033 'International Tables Vol C Tables 4.2.6.8 and 6.1.1.4'
O O 0.0106 0.0060 'International Tables Vol C Tables 4.2.6.8 and 6.1.1.4'
S S 0.1246 0.1234 'International Tables Vol C Tables 4.2.6.8 and 6.1.1.4'

loop_
_geom_angle_atom_site_label_1
_geom_angle_atom_site_label_2
_geom_angle_atom_site_label_3
_geom_angle_site_symmetry_1
_geom_angle_site_symmetry_3
_geom_angle
_geom_angle_publ_flag
O1 Co1 O2 . . 60.43(10) ?
O1 Co1 O4 . 2_655 151.57(11) ?
O1 Co1 O5 . 2_655 98.85(11) ?
O1 Co1 C1 . . 30.50(11) ?
O2 Co1 C1 . . 29.96(11) ?
O4 Co1 O2 2_655 . 99.60(11) ?
O4 Co1 O5 2_655 2_655 59.65(10) ?
O4 Co1 C1 2_655 . 126.57(12) ?
O5 Co1 O2 2_655 . 92.57(12) ?
O5 Co1 C1 2_655 . 95.62(11) ?
N2 Co1 O1 . . 102.95(12) ?
N2 Co1 O2 . . 91.51(12) ?
N2 Co1 O4 . 2_655 97.23(12) ?
N2 Co1 O5 . 2_655 156.87(12) ?
N2 Co1 N4 . 2_656 93.24(12) ?
N2 Co1 C1 . . 99.22(12) ?
N4 Co1 O1 2_656 . 100.46(12) ?
N4 Co1 O2 2_656 . 160.89(13) ?
N4 Co1 O4 2_656 2_655 98.15(12) ?
N4 Co1 O5 2_656 2_655 90.30(11) ?
N4 Co1 C1 2_656 . 130.93(14) ?
C1 O1 Co1 . . 91.7(2) ?
C1 O2 Co1 . . 87.8(2) ?
C5 O3 C4 . . 118.8(3) ?
C10 O4 Co1 . 2_645 91.3(2) ?
C10 O5 Co1 . 2_645 89.3(2) ?
C5 N1 C6 . . 119.9(4) ?
C5 N1 C7 . . 123.6(3) ?
C7 N1 C6 . . 116.4(4) ?
C12 N2 Co1 . . 122.3(2) ?
C21 N2 Co1 . . 122.8(3) ?
C21 N2 C12 . . 114.6(3) ?
C14 N3 H3 . . 114.8 ?
C14 N3 C15 . . 130.5(4) ?
C15 N3 H3 . . 114.8 ?
C17 N4 Co1 . 2_646 119.2(3) ?
C17 N4 C18 . . 116.0(3) ?
C18 N4 Co1 . 2_646 124.7(3) ?
O1 C1 Co1 . . 57.84(18) ?
O1 C1 C2 . . 120.2(3) ?
O2 C1 Co1 . . 62.2(2) ?
O2 C1 O1 . . 120.0(3) ?
O2 C1 C2 . . 119.8(3) ?
C2 C1 Co1 . . 176.8(3) ?
C3 C2 C1 . . 119.7(3) ?
C11 C2 C1 . . 120.9(3) ?
C11 C2 C3 . . 119.4(3) ?
C2 C3 H3A . . 120.3 ?
C4 C3 C2 . . 119.4(3) ?
C4 C3 H3A . . 120.3 ?
C3 C4 O3 . . 118.4(3) ?
C3 C4 C8 . . 121.6(4) ?
C8 C4 O3 . . 119.6(3) ?
O3 C5 S1 . . 122.5(3) ?
N1 C5 S1 . . 127.6(3) ?
N1 C5 O3 . . 109.9(4) ?
N1 C6 H6A . . 109.5 ?
N1 C6 H6B . . 109.5 ?
N1 C6 H6C . . 109.5 ?
H6A C6 H6B . . 109.5 ?
H6A C6 H6C . . 109.5 ?
H6B C6 H6C . . 109.5 ?
N1 C7 H7A . . 109.5 ?
N1 C7 H7B . . 109.5 ?
N1 C7 H7C . . 109.5 ?
H7A C7 H7B . . 109.5 ?
H7A C7 H7C . . 109.5 ?
H7B C7 H7C . . 109.5 ?
C4 C8 H8 . . 120.3 ?
C9 C8 C4 . . 119.4(3) ?
C9 C8 H8 . . 120.3 ?
C8 C9 C10 . . 119.8(3) ?
C8 C9 C11 . . 119.8(3) ?
C11 C9 C10 . . 120.3(3) ?
O4 C10 C9 . . 120.0(4) ?
O5 C10 O4 . . 119.7(4) ?
O5 C10 C9 . . 120.3(3) ?
C2 C11 C9 . . 120.4(3) ?
C2 C11 H11 . . 119.8 ?
C9 C11 H11 . . 119.8 ?
N2 C12 H12 . . 117.6 ?
N2 C12 C13 . . 124.9(4) ?
C13 C12 H12 . . 117.6 ?
C12 C13 H13 . . 120.2 ?
C12 C13 C14 . . 119.6(4) ?
C14 C13 H13 . . 120.2 ?
N3 C14 C13 . . 116.7(4) ?
N3 C14 C20 . . 126.9(4) ?
C20 C14 C13 . . 116.3(4) ?
N3 C15 C19 . . 117.5(4) ?
C16 C15 N3 . . 125.5(4) ?
C16 C15 C19 . . 117.0(3) ?
C15 C16 H16 . . 120.5 ?
C15 C16 C17 . . 119.1(4) ?
C17 C16 H16 . . 120.5 ?
N4 C17 C16 . . 124.5(4) ?
N4 C17 H17 . . 117.8 ?
C16 C17 H17 . . 117.8 ?
N4 C18 H18 . . 117.9 ?
N4 C18 C19 . . 124.3(4) ?
C19 C18 H18 . . 117.9 ?
C15 C19 H19 . . 120.5 ?
C18 C19 C15 . . 119.0(4) ?
C18 C19 H19 . . 120.5 ?
C14 C20 H20 . . 120.3 ?
C21 C20 C14 . . 119.5(4) ?
C21 C20 H20 . . 120.3 ?
N2 C21 C20 . . 125.1(4) ?
N2 C21 H21 . . 117.5 ?
C20 C21 H21 . . 117.5 ?
H7D O7 H7E . . 111.7 ?
H23A C23 H23B . . 109.5 ?
H23A C23 H23C . . 109.5 ?
H23B C23 H23C . . 109.5 ?
N5 C23 H23A . . 111.7 ?
N5 C23 H23B . . 109.3 ?
N5 C23 H23C . . 107.3 ?
C23 N5 C22 . . 125.5(15) ?
C23 N5 C24 . . 122.9(15) ?
C24 N5 C22 . . 111.4(13) ?
O6 C22 N5 . . 113.0(15) ?
O6 C22 H22 . . 123.5 ?
N5 C22 H22 . . 123.5 ?
O8 C22 O6 . . 10.1(19) ?
O8 C22 N5 . . 107(2) ?
O8 C22 H22 . . 128.6 ?
N5 C24 H24A . . 109.5 ?
N5 C24 H24B . . 109.5 ?
N5 C24 H24C . . 109.5 ?
H24A C24 H24B . . 109.5 ?
H24A C24 H24C . . 109.5 ?
H24B C24 H24C . . 109.5 ?
C22 O8 H8A . . 80.7 ?
C22 O8 H8B . . 122.1 ?
H8A O8 H8B . . 104.8 ?

loop_
_geom_bond_atom_site_label_1
_geom_bond_atom_site_label_2
_geom_bond_site_symmetry_2
_geom_bond_distance
_geom_bond_publ_flag
Co1 O1 . 2.119(3) ?
Co1 O2 . 2.216(3) ?
Co1 O4 2_655 2.156(3) ?
Co1 O5 2_655 2.211(3) ?
Co1 N2 . 2.094(3) ?
Co1 N4 2_656 2.100(3) ?
Co1 C1 . 2.502(4) ?
S1 C5 . 1.638(5) ?
O1 C1 . 1.271(4) ?
O2 C1 . 1.251(5) ?
O3 C4 . 1.404(4) ?
O3 C5 . 1.363(4) ?
O4 C10 . 1.266(4) ?
O5 C10 . 1.247(5) ?
N1 C5 . 1.339(6) ?
N1 C6 . 1.451(5) ?
N1 C7 . 1.437(6) ?
N2 C12 . 1.345(5) ?
N2 C21 . 1.341(5) ?
N3 H3 . 0.8600 ?
N3 C14 . 1.382(5) ?
N3 C15 . 1.390(5) ?
N4 C17 . 1.330(5) ?
N4 C18 . 1.337(5) ?
C1 C2 . 1.496(5) ?
C2 C3 . 1.393(5) ?
C2 C11 . 1.390(5) ?
C3 H3A . 0.9300 ?
C3 C4 . 1.379(5) ?
C4 C8 . 1.381(5) ?
C6 H6A . 0.9600 ?
C6 H6B . 0.9600 ?
C6 H6C . 0.9600 ?
C7 H7A . 0.9600 ?
C7 H7B . 0.9600 ?
C7 H7C . 0.9600 ?
C8 H8 . 0.9300 ?
C8 C9 . 1.380(5) ?
C9 C10 . 1.496(5) ?
C9 C11 . 1.395(5) ?
C11 H11 . 0.9300 ?
C12 H12 . 0.9300 ?
C12 C13 . 1.361(5) ?
C13 H13 . 0.9300 ?
C13 C14 . 1.406(5) ?
C14 C20 . 1.385(6) ?
C15 C16 . 1.378(6) ?
C15 C19 . 1.409(5) ?
C16 H16 . 0.9300 ?
C16 C17 . 1.380(5) ?
C17 H17 . 0.9300 ?
C18 H18 . 0.9300 ?
C18 C19 . 1.364(6) ?
C19 H19 . 0.9300 ?
C20 H20 . 0.9300 ?
C20 C21 . 1.373(5) ?
C21 H21 . 0.9300 ?
O6 C22 . 1.245(17) ?
O7 H7D . 0.8380 ?
O7 H7E . 0.8812 ?
C23 H23A . 0.9598 ?
C23 H23B . 0.9600 ?
C23 H23C . 0.9595 ?
C23 N5 . 1.306(14) ?
N5 C22 . 1.474(15) ?
N5 C24 . 1.416(15) ?
C22 H22 . 0.9300 ?
C22 O8 . 0.93(3) ?
C24 H24A . 0.9600 ?
C24 H24B . 0.9600 ?
C24 H24C . 0.9600 ?
O8 H8A . 0.8784 ?
O8 H8B . 0.8500 ?

loop_
_geom_hbond_atom_site_label_D
_geom_hbond_atom_site_label_H
_geom_hbond_atom_site_label_A
_geom_hbond_site_symmetry_A
_geom_hbond_distance_DH
_geom_hbond_distance_HA
_geom_hbond_distance_DA
_geom_hbond_angle_DHA
_geom_hbond_publ_flag
N3 H3 O6 . 0.86 1.86 2.700(19) 163.5 yes
N3 H3 O8 . 0.86 2.13 2.979(17) 169.5 yes
C13 H13 O2 3_766 0.93 2.44 3.174(5) 135.4 yes
O7 H7D O4 . 0.84 2.16 2.992(7) 174.0 yes
O7 H7E O2 4_565 0.88 2.26 3.136(7) 173.1 yes
O8 H8A O7 1_656 0.88 2.33 3.10(2) 146.3 yes
O8 H8B O5 4_666 0.85 2.28 3.102(17) 162.9 yes

loop_
_geom_torsion_atom_site_label_1
_geom_torsion_atom_site_label_2
_geom_torsion_atom_site_label_3
_geom_torsion_atom_site_label_4
_geom_torsion_site_symmetry_1
_geom_torsion_site_symmetry_2
_geom_torsion_site_symmetry_3
_geom_torsion_site_symmetry_4
_geom_torsion
_geom_torsion_publ_flag
Co1 O1 C1 O2 . . . . 3.4(4) ?
Co1 O1 C1 C2 . . . . -177.0(3) ?
Co1 O2 C1 O1 . . . . -3.2(4) ?
Co1 O2 C1 C2 . . . . 177.2(3) ?
Co1 O4 C10 O5 2_645 . . . 2.2(4) ?
Co1 O4 C10 C9 2_645 . . . -176.6(3) ?
Co1 O5 C10 O4 2_645 . . . -2.1(4) ?
Co1 O5 C10 C9 2_645 . . . 176.7(3) ?
Co1 N2 C12 C13 . . . . 173.3(3) ?
Co1 N2 C21 C20 . . . . -173.9(3) ?
Co1 N4 C17 C16 2_646 . . . -174.6(3) ?
Co1 N4 C18 C19 2_646 . . . 174.4(3) ?
O1 C1 C2 C3 . . . . 0.7(5) ?
O1 C1 C2 C11 . . . . -176.9(3) ?
O2 C1 C2 C3 . . . . -179.7(4) ?
O2 C1 C2 C11 . . . . 2.7(5) ?
O3 C4 C8 C9 . . . . -169.0(3) ?
N2 C12 C13 C14 . . . . 0.6(6) ?
N3 C14 C20 C21 . . . . -178.0(4) ?
N3 C15 C16 C17 . . . . 178.3(4) ?
N3 C15 C19 C18 . . . . -178.0(4) ?
N4 C18 C19 C15 . . . . -1.1(6) ?
C1 C2 C3 C4 . . . . -177.9(3) ?
C1 C2 C11 C9 . . . . 179.1(3) ?
C2 C3 C4 O3 . . . . 170.1(3) ?
C2 C3 C4 C8 . . . . -2.0(6) ?
C3 C2 C11 C9 . . . . 1.5(5) ?
C3 C4 C8 C9 . . . . 3.1(6) ?
C4 O3 C5 S1 . . . . 8.9(5) ?
C4 O3 C5 N1 . . . . -171.9(3) ?
C4 C8 C9 C10 . . . . 174.4(3) ?
C4 C8 C9 C11 . . . . -1.8(5) ?
C5 O3 C4 C3 . . . . 87.8(4) ?
C5 O3 C4 C8 . . . . -100.0(4) ?
C6 N1 C5 S1 . . . . -1.8(6) ?
C6 N1 C5 O3 . . . . 179.0(3) ?
C7 N1 C5 S1 . . . . 179.1(4) ?
C7 N1 C5 O3 . . . . -0.1(6) ?
C8 C9 C10 O4 . . . . 19.2(5) ?
C8 C9 C10 O5 . . . . -159.6(4) ?
C8 C9 C11 C2 . . . . -0.5(5) ?
C10 C9 C11 C2 . . . . -176.6(3) ?
C11 C2 C3 C4 . . . . -0.3(5) ?
C11 C9 C10 O4 . . . . -164.7(3) ?
C11 C9 C10 O5 . . . . 16.5(5) ?
C12 N2 C21 C20 . . . . 0.5(6) ?
C12 C13 C14 N3 . . . . 177.7(4) ?
C12 C13 C14 C20 . . . . 0.6(6) ?
C13 C14 C20 C21 . . . . -1.2(6) ?
C14 N3 C15 C16 . . . . -23.9(6) ?
C14 N3 C15 C19 . . . . 158.4(4) ?
C14 C20 C21 N2 . . . . 0.6(6) ?
C15 N3 C14 C13 . . . . 178.9(4) ?
C15 N3 C14 C20 . . . . -4.3(6) ?
C15 C16 C17 N4 . . . . 1.0(6) ?
C16 C15 C19 C18 . . . . 4.1(6) ?
C17 N4 C18 C19 . . . . -2.0(6) ?
C18 N4 C17 C16 . . . . 2.0(6) ?
C19 C15 C16 C17 . . . . -4.0(5) ?
C21 N2 C12 C13 . . . . -1.2(6) ?
C23 N5 C22 O6 . . . . -176(2) ?
C23 N5 C22 O8 . . . . 175(2) ?
C24 N5 C22 O6 . . . . -1(3) ?
C24 N5 C22 O8 . . . . -9(3) ?
